data_1521382
loop_
_publ_author_name
'Karppinen, M.'
'Yamauchi, H.'
'Rundloef, H.'
'Fujinami, K.'
'Peitola, K.'
'Nakane, T.'
'Tellgren, R.'

_publ_section_title
;
 Ca-substitution and O-doping effects in superconducting Cu (Ba0.8 Sr0.2)2
 (Yb1-x Cax) Cu2 O6+z obtained from neutron diffraction refinements
;
_journal_name_full 'Physical Review, Serie 3. B - Condensed Matter (18,1978-)'
_journal_page_first 4378
_journal_page_last 4385
_journal_volume 60
_journal_year 1999
_chemical_formula_sum 'Ba1.6 Cu3 O6.999 Sr0.4 Yb'
_chemical_name_systematic 'Cu (Ba0.8 Sr0.2)2 Yb Cu2 O6.999'
_space_group_IT_number 47
_symmetry_space_group_name_Hall '-P 2 2'
_symmetry_space_group_name_H-M 'P m m m'
_cell_angle_alpha 90
_cell_angle_beta 90
_cell_angle_gamma 90
_cell_formula_units_Z 1
_cell_length_a 3.7934
_cell_length_b 3.8615
_cell_length_c 11.614
_cell_volume 170.124
_citation_journal_id_ASTM PRBMDO
_cod_data_source_file Karppinen_PRBMDO_1999_718.cif
_cod_data_source_block Ba1.6Cu3O6.999Sr0.4Yb1
_cod_original_cell_volume 170.1244
_cod_original_formula_sum 'Ba1.6 Cu3 O6.999 Sr0.4 Yb1'
_cod_database_code 1521382

loop_
_symmetry_equiv_pos_as_xyz
x,y,z
-x,-y,z
x,-y,-z
-x,y,-z
-x,-y,-z
x,y,-z
-x,y,z
x,-y,z

loop_
_atom_site_label
_atom_site_type_symbol
_atom_site_fract_x
_atom_site_fract_y
_atom_site_fract_z
_atom_site_occupancy
_atom_site_U_iso_or_equiv
O1 O-2 0 0.5 0 0.999 0.0
Yb1 Yb+3 0.5 0.5 0.5 1 0.0
O4 O-2 0 0 0.16111 1 0.0
Cu1 Cu+2 0 0 0 1 0.0
Ba1 Ba+2 0.5 0.5 0.18417 0.8 0.0
Cu2 Cu+2 0 0 0.35581 1 0.0
Sr1 Sr+2 0.5 0.5 0.18417 0.2 0.0
O2 O-2 0.5 0 0.37924 1 0.0
O3 O-2 0 0.5 0.37941 1 0.0
